data_1563239
loop_
_publ_author_name
'Yin, Xia'
'Fan, Jun'
'Wang, Zhi Hong'
'Zheng, Sheng Run'
'Tan, Jing Bo'
'Zhang, Wei Guang'

_publ_section_title
;
 Luminescent lanthanide complexes with 4-acetamidobenzoate: Synthesis,
 supramolecular assembly via hydrogen bonds, crystal structures and
 photoluminescence
;
_journal_issue 7
_journal_name_full 'Journal of Solid State Chemistry'
_journal_page_first 1850
_journal_page_last 1857
_journal_paper_doi 10.1016/j.jssc.2011.05.018
_journal_volume 184
_journal_year 2011
_chemical_formula_moiety 'C22 H28 Eu N3 O11'
_chemical_formula_sum 'C22 H28 Eu N3 O11'
_chemical_formula_weight 662.43
_space_group_IT_number 15
_space_group_name_Hall '-C 2yc'
_space_group_name_H-M_alt 'C 1 2/c 1'
_symmetry_cell_setting monoclinic
_symmetry_space_group_name_Hall '-C 2yc'
_symmetry_space_group_name_H-M 'C 1 2/c 1'
_atom_sites_solution_hydrogens geom
_atom_sites_solution_primary direct
_atom_sites_solution_secondary difmap
_cell_angle_alpha 90.00
_cell_angle_beta 99.821(2)
_cell_angle_gamma 90.00
_cell_formula_units_Z 4
_cell_length_a 26.800(5)
_cell_length_b 10.2651(19)
_cell_length_c 9.6873(17)
_cell_measurement_reflns_used 3033
_cell_measurement_temperature 298(2)
_cell_measurement_theta_max 27.66
_cell_measurement_theta_min 2.13
_cell_volume 2626.0(8)
_computing_cell_refinement 'SAINT (Bruker, 2004)'
_computing_data_collection 'APEX-II (Bruker, 2004)'
_computing_data_reduction SAINT
_computing_molecular_graphics 'SHELXTL-XP (Bruker, 2004)'
_computing_publication_material SHELXTL
_computing_structure_refinement 'SHELXL-97 (Sheldrick, 1997)'
_computing_structure_solution 'SHELXS-97 (Sheldrick, 1990)'
_diffrn_ambient_temperature 298(2)
_diffrn_measured_fraction_theta_full 0.997
_diffrn_measured_fraction_theta_max 0.997
_diffrn_measurement_device_type 'Bruker Smart Apex II CCD area detector'
_diffrn_measurement_method '\f and \w scan'
_diffrn_radiation_monochromator graphite
_diffrn_radiation_source 'fine-focus sealed tube'
_diffrn_radiation_type MoK\a
_diffrn_radiation_wavelength 0.71073
_diffrn_reflns_av_R_equivalents 0.0659
_diffrn_reflns_av_sigmaI/netI 0.0802
_diffrn_reflns_limit_h_max 22
_diffrn_reflns_limit_h_min -32
_diffrn_reflns_limit_k_max 12
_diffrn_reflns_limit_k_min -12
_diffrn_reflns_limit_l_max 11
_diffrn_reflns_limit_l_min -11
_diffrn_reflns_number 6615
_diffrn_reflns_theta_full 25.25
_diffrn_reflns_theta_max 25.25
_diffrn_reflns_theta_min 2.13
_exptl_absorpt_coefficient_mu 2.450
_exptl_absorpt_correction_T_max 0.7254
_exptl_absorpt_correction_T_min 0.5908
_exptl_absorpt_correction_type multi-scan
_exptl_absorpt_process_details SADABS
_exptl_crystal_colour light-red
_exptl_crystal_density_diffrn 1.676
_exptl_crystal_density_method 'not measured'
_exptl_crystal_description block
_exptl_crystal_F_000 1328
_exptl_crystal_size_max 0.24
_exptl_crystal_size_mid 0.21
_exptl_crystal_size_min 0.14
_refine_diff_density_max 0.832
_refine_diff_density_min -0.864
_refine_diff_density_rms 0.136
_refine_ls_extinction_method none
_refine_ls_goodness_of_fit_ref 1.036
_refine_ls_hydrogen_treatment constr
_refine_ls_matrix_type full
_refine_ls_number_parameters 171
_refine_ls_number_reflns 2375
_refine_ls_number_restraints 0
_refine_ls_restrained_S_all 1.036
_refine_ls_R_factor_all 0.0642
_refine_ls_R_factor_gt 0.0456
_refine_ls_shift/su_max 0.000
_refine_ls_shift/su_mean 0.000
_refine_ls_structure_factor_coef Fsqd
_refine_ls_weighting_details 'calc w=1/[\s^2^(Fo^2^)+(0.0305P)^2^+0.0600P] where P=(Fo^2^+2Fc^2^)/3'
_refine_ls_weighting_scheme calc
_refine_ls_wR_factor_gt 0.0784
_refine_ls_wR_factor_ref 0.0848
_reflns_number_gt 1891
_reflns_number_total 2375
_reflns_threshold_expression >2sigma(I)
_cod_data_source_file JSSC-2011-184-1850.cif
_cod_data_source_block a
_cod_original_sg_symbol_Hall '-c 2yc'
_cod_original_sg_symbol_H-M 'c 2/c'
_cod_database_code 1563239

loop_
_symmetry_equiv_pos_as_xyz
'x, y, z'
'-x, y, -z+1/2'
'x+1/2, y+1/2, z'
'-x+1/2, y+1/2, -z+1/2'
'-x, -y, -z'
'x, -y, z-1/2'
'-x+1/2, -y+1/2, -z'
'x+1/2, -y+1/2, z-1/2'

loop_
_atom_site_label
_atom_site_type_symbol
_atom_site_fract_x
_atom_site_fract_y
_atom_site_fract_z
_atom_site_U_iso_or_equiv
_atom_site_adp_type
_atom_site_occupancy
_atom_site_symmetry_multiplicity
_atom_site_calc_flag
_atom_site_refinement_flags
_atom_site_disorder_assembly
_atom_site_disorder_group
C1 C 0.0817(2) 0.0956(6) 0.0202(7) 0.0393(16) Uani 1 1 d . . .
C2 C 0.1241(2) 0.1841(6) 0.0027(6) 0.0319(14) Uani 1 1 d . . .
C3 C 0.1496(2) 0.2527(6) 0.1158(6) 0.0406(16) Uani 1 1 d . . .
H3 H 0.1403 0.2405 0.2032 0.049 Uiso 1 1 calc R . .
C4 C 0.1879(2) 0.3382(6) 0.1042(7) 0.0399(16) Uani 1 1 d . . .
H4 H 0.2049 0.3812 0.1828 0.048 Uiso 1 1 calc R . .
C5 C 0.2009(2) 0.3597(6) -0.0253(7) 0.0331(15) Uani 1 1 d . . .
C6 C 0.1768(2) 0.2905(6) -0.1393(7) 0.0414(16) Uani 1 1 d . . .
H6 H 0.1864 0.3025 -0.2262 0.050 Uiso 1 1 calc R . .
C7 C 0.1387(2) 0.2040(6) -0.1263(7) 0.0424(17) Uani 1 1 d . . .
H7 H 0.1226 0.1587 -0.2045 0.051 Uiso 1 1 calc R . .
C8 C 0.2646(2) 0.5359(6) 0.0391(7) 0.0399(16) Uani 1 1 d . . .
C9 C 0.3034(2) 0.6142(6) -0.0185(7) 0.053(2) Uani 1 1 d . . .
H9A H 0.2939 0.7045 -0.0215 0.080 Uiso 1 1 calc R . .
H9B H 0.3054 0.5847 -0.1114 0.080 Uiso 1 1 calc R . .
H9C H 0.3358 0.6038 0.0404 0.080 Uiso 1 1 calc R . .
C10 C 0.0554(5) 0.3534(11) 0.3833(11) 0.143(5) Uani 1 1 d . . .
H10A H 0.0296 0.4130 0.3385 0.172 Uiso 1 1 calc R . .
H10B H 0.0768 0.3360 0.3142 0.172 Uiso 1 1 calc R . .
C11 C 0.0844(5) 0.4260(10) 0.4801(12) 0.153(5) Uani 1 1 d . . .
H11A H 0.0650 0.4523 0.5501 0.230 Uiso 1 1 calc R . .
H11B H 0.0958 0.5018 0.4365 0.230 Uiso 1 1 calc R . .
H11C H 0.1131 0.3760 0.5233 0.230 Uiso 1 1 calc R . .
Eu1 Eu 0.0000 0.05333(4) 0.2500 0.03015(16) Uani 1 2 d S . .
N1 N 0.23934(17) 0.4472(5) -0.0488(5) 0.0402(12) Uani 1 1 d . . .
H1 H 0.2478 0.4432 -0.1305 0.048 Uiso 1 1 calc R . .
N2 N 0.0000 -0.2370(9) 0.2500 0.063(3) Uani 1 2 d S . .
O1 O 0.06421(17) 0.0998(4) 0.1303(5) 0.0561(13) Uani 1 1 d . . .
O2 O 0.06543(17) 0.0177(4) -0.0796(5) 0.0514(12) Uani 1 1 d . . .
O3 O 0.25622(18) 0.5560(5) 0.1571(5) 0.0599(13) Uani 1 1 d . . .
O4 O -0.02274(17) -0.1701(5) 0.3322(5) 0.0527(12) Uani 1 1 d . . .
O5 O 0.0000 -0.3538(8) 0.2500 0.126(4) Uani 1 2 d S . .
O6 O 0.0312(2) 0.2439(4) 0.3925(5) 0.0724(17) Uani 1 1 d . . .
H6A H 0.0261 0.2342 0.4607 0.109 Uiso 1 1 d R . .

loop_
_atom_site_aniso_label
_atom_site_aniso_U_11
_atom_site_aniso_U_22
_atom_site_aniso_U_33
_atom_site_aniso_U_23
_atom_site_aniso_U_13
_atom_site_aniso_U_12
C1 0.037(4) 0.042(4) 0.039(4) 0.003(3) 0.006(3) 0.002(3)
C2 0.031(3) 0.039(4) 0.026(4) 0.004(3) 0.005(3) -0.004(3)
C3 0.045(4) 0.054(4) 0.026(4) -0.001(3) 0.012(3) -0.007(3)
C4 0.040(4) 0.047(4) 0.034(4) -0.004(3) 0.008(3) -0.011(3)
C5 0.028(3) 0.032(4) 0.039(4) -0.001(3) 0.008(3) 0.002(3)
C6 0.047(4) 0.049(4) 0.033(4) -0.005(3) 0.019(3) -0.009(3)
C7 0.042(4) 0.050(4) 0.038(4) -0.002(3) 0.014(3) -0.013(3)
C8 0.038(4) 0.034(4) 0.048(5) 0.001(3) 0.010(3) -0.005(3)
C9 0.052(4) 0.042(4) 0.067(5) 0.000(4) 0.017(4) -0.013(3)
C10 0.191(12) 0.134(10) 0.110(9) -0.032(8) 0.043(9) -0.113(10)
C11 0.185(12) 0.112(10) 0.146(11) -0.017(8) -0.022(9) -0.097(9)
Eu1 0.0315(3) 0.0284(3) 0.0332(3) 0.000 0.01322(19) 0.000
N1 0.038(3) 0.046(3) 0.040(3) -0.001(3) 0.014(2) -0.008(3)
N2 0.092(8) 0.031(5) 0.061(7) 0.000 0.001(6) 0.000
O1 0.053(3) 0.066(3) 0.055(3) 0.002(3) 0.025(3) -0.018(2)
O2 0.057(3) 0.048(3) 0.049(3) 0.003(2) 0.007(3) -0.015(2)
O3 0.077(3) 0.066(3) 0.042(3) -0.017(3) 0.024(3) -0.024(3)
O4 0.066(3) 0.051(3) 0.045(3) 0.007(3) 0.019(3) -0.015(3)
O5 0.230(11) 0.024(5) 0.118(8) 0.000 0.011(8) 0.000
O6 0.134(5) 0.041(3) 0.041(3) -0.001(2) 0.014(3) -0.038(3)

loop_
_atom_type_symbol
_atom_type_description
_atom_type_scat_dispersion_real
_atom_type_scat_dispersion_imag
_atom_type_scat_source
C C 0.0033 0.0016 'International Tables Vol C Tables 4.2.6.8 and 6.1.1.4'
H H 0.0000 0.0000 'International Tables Vol C Tables 4.2.6.8 and 6.1.1.4'
Eu Eu -0.1578 3.6682 'International Tables Vol C Tables 4.2.6.8 and 6.1.1.4'
N N 0.0061 0.0033 'International Tables Vol C Tables 4.2.6.8 and 6.1.1.4'
O O 0.0106 0.0060 'International Tables Vol C Tables 4.2.6.8 and 6.1.1.4'

loop_
_geom_angle_atom_site_label_1
_geom_angle_atom_site_label_2
_geom_angle_atom_site_label_3
_geom_angle
_geom_angle_site_symmetry_1
_geom_angle_site_symmetry_3
O1 C1 O2 123.0(6) . .
O1 C1 C2 119.1(6) . .
O2 C1 C2 117.9(6) . .
C3 C2 C7 117.6(5) . .
C3 C2 C1 120.3(6) . .
C7 C2 C1 122.1(6) . .
C4 C3 C2 122.5(6) . .
C4 C3 H3 118.7 . .
C2 C3 H3 118.7 . .
C3 C4 C5 119.2(6) . .
C3 C4 H4 120.4 . .
C5 C4 H4 120.4 . .
C4 C5 C6 119.4(6) . .
C4 C5 N1 123.6(6) . .
C6 C5 N1 116.9(6) . .
C7 C6 C5 120.9(6) . .
C7 C6 H6 119.6 . .
C5 C6 H6 119.6 . .
C6 C7 C2 120.4(6) . .
C6 C7 H7 119.8 . .
C2 C7 H7 119.8 . .
O3 C8 N1 123.6(6) . .
O3 C8 C9 120.7(6) . .
N1 C8 C9 115.7(6) . .
C8 C9 H9A 109.5 . .
C8 C9 H9B 109.5 . .
H9A C9 H9B 109.5 . .
C8 C9 H9C 109.5 . .
H9A C9 H9C 109.5 . .
H9B C9 H9C 109.5 . .
O6 C10 C11 131.8(10) . .
O6 C10 H10A 104.3 . .
C11 C10 H10A 104.3 . .
O6 C10 H10B 104.3 . .
C11 C10 H10B 104.3 . .
H10A C10 H10B 105.6 . .
C10 C11 H11A 109.5 . .
C10 C11 H11B 109.5 . .
H11A C11 H11B 109.5 . .
C10 C11 H11C 109.5 . .
H11A C11 H11C 109.5 . .
H11B C11 H11C 109.5 . .
O1 Eu1 O1 155.9(2) . 2
O1 Eu1 O2 104.40(16) . 5
O1 Eu1 O2 83.27(17) 2 5
O1 Eu1 O2 83.27(17) . 6_556
O1 Eu1 O2 104.41(16) 2 6_556
O2 Eu1 O2 143.2(2) 5 6_556
O1 Eu1 O6 84.56(17) . .
O1 Eu1 O6 76.26(17) 2 .
O2 Eu1 O6 142.79(17) 5 .
O2 Eu1 O6 72.88(16) 6_556 .
O1 Eu1 O6 76.26(17) . 2
O1 Eu1 O6 84.56(17) 2 2
O2 Eu1 O6 72.88(16) 5 2
O2 Eu1 O6 142.79(17) 6_556 2
O6 Eu1 O6 74.5(2) . 2
O1 Eu1 O4 126.20(16) . .
O1 Eu1 O4 77.70(16) 2 .
O2 Eu1 O4 75.25(15) 5 .
O2 Eu1 O4 71.59(15) 6_556 .
O6 Eu1 O4 128.34(15) . .
O6 Eu1 O4 145.01(17) 2 .
O1 Eu1 O4 77.70(16) . 2
O1 Eu1 O4 126.20(16) 2 2
O2 Eu1 O4 71.59(15) 5 2
O2 Eu1 O4 75.25(15) 6_556 2
O6 Eu1 O4 145.01(17) . 2
O6 Eu1 O4 128.34(15) 2 2
O4 Eu1 O4 50.5(2) . 2
O1 Eu1 H6A 96.7 . .
O1 Eu1 H6A 66.6 2 .
O2 Eu1 H6A 143.7 5 .
O2 Eu1 H6A 67.6 6_556 .
O6 Eu1 H6A 14.0 . .
O6 Eu1 H6A 84.2 2 .
O4 Eu1 H6A 114.9 . .
O4 Eu1 H6A 142.8 2 .
C8 N1 C5 129.0(5) . .
C8 N1 H1 115.5 . .
C5 N1 H1 115.5 . .
O5 N2 O4 122.4(4) . .
O5 N2 O4 122.4(4) . 2
O4 N2 O4 115.3(8) . 2
C1 O1 Eu1 149.4(5) . .
C1 O2 Eu1 149.4(4) . 5
N2 O4 Eu1 97.1(4) . .
C10 O6 Eu1 140.4(6) . .
C10 O6 H6A 111.3 . .
Eu1 O6 H6A 108.3 . .

loop_
_geom_bond_atom_site_label_1
_geom_bond_atom_site_label_2
_geom_bond_distance
_geom_bond_site_symmetry_2
C1 O1 1.237(7) .
C1 O2 1.273(7) .
C1 C2 1.486(8) .
C2 C3 1.381(8) .
C2 C7 1.387(8) .
C3 C4 1.370(8) .
C3 H3 0.9300 .
C4 C5 1.375(8) .
C4 H4 0.9300 .
C5 C6 1.377(8) .
C5 N1 1.414(7) .
C6 C7 1.375(8) .
C6 H6 0.9300 .
C7 H7 0.9300 .
C8 O3 1.220(7) .
C8 N1 1.348(7) .
C8 C9 1.495(8) .
C9 H9A 0.9600 .
C9 H9B 0.9600 .
C9 H9C 0.9600 .
C10 O6 1.309(9) .
C10 C11 1.337(11) .
C10 H10A 0.9700 .
C10 H10B 0.9700 .
C11 H11A 0.9600 .
C11 H11B 0.9600 .
C11 H11C 0.9600 .
Eu1 O1 2.284(5) .
Eu1 O1 2.284(5) 2
Eu1 O2 2.311(5) 5
Eu1 O2 2.311(5) 6_556
Eu1 O6 2.457(4) .
Eu1 O6 2.457(4) 2
Eu1 O4 2.536(5) .
Eu1 O4 2.536(5) 2
Eu1 H6A 2.7598 .
N1 H1 0.8600 .
N2 O5 1.199(10) .
N2 O4 1.282(6) .
N2 O4 1.282(6) 2
O2 Eu1 2.311(5) 5
O6 H6A 0.7037 .

loop_
_geom_torsion_atom_site_label_1
_geom_torsion_atom_site_label_2
_geom_torsion_atom_site_label_3
_geom_torsion_atom_site_label_4
_geom_torsion
_geom_torsion_site_symmetry_1
_geom_torsion_site_symmetry_2
_geom_torsion_site_symmetry_3
_geom_torsion_site_symmetry_4
O1 C1 C2 C3 11.6(9) . . . .
O2 C1 C2 C3 -167.9(6) . . . .
O1 C1 C2 C7 -166.6(6) . . . .
O2 C1 C2 C7 14.0(9) . . . .
C7 C2 C3 C4 0.1(9) . . . .
C1 C2 C3 C4 -178.1(6) . . . .
C2 C3 C4 C5 1.8(10) . . . .
C3 C4 C5 C6 -3.0(9) . . . .
C3 C4 C5 N1 179.2(6) . . . .
C4 C5 C6 C7 2.5(10) . . . .
N1 C5 C6 C7 -179.6(6) . . . .
C5 C6 C7 C2 -0.6(10) . . . .
C3 C2 C7 C6 -0.7(9) . . . .
C1 C2 C7 C6 177.5(6) . . . .
O3 C8 N1 C5 -2.0(10) . . . .
C9 C8 N1 C5 -179.8(6) . . . .
C4 C5 N1 C8 -10.2(10) . . . .
C6 C5 N1 C8 172.0(6) . . . .
O2 C1 O1 Eu1 -18.7(13) . . . .
C2 C1 O1 Eu1 161.9(6) . . . .
O1 Eu1 O1 C1 -115.5(9) 2 . . .
O2 Eu1 O1 C1 -9.3(9) 5 . . .
O2 Eu1 O1 C1 134.1(9) 6_556 . . .
O6 Eu1 O1 C1 -152.6(9) . . . .
O6 Eu1 O1 C1 -77.2(9) 2 . . .
O4 Eu1 O1 C1 72.8(9) . . . .
O4 Eu1 O1 C1 57.7(8) 2 . . .
O1 C1 O2 Eu1 62.7(11) . . . 5
C2 C1 O2 Eu1 -117.9(7) . . . 5
O5 N2 O4 Eu1 180.0 . . . .
O4 N2 O4 Eu1 0.0 2 . . .
O1 Eu1 O4 N2 -19.2(3) . . . .
O1 Eu1 O4 N2 164.3(3) 2 . . .
O2 Eu1 O4 N2 78.1(2) 5 . . .
O2 Eu1 O4 N2 -85.8(2) 6_556 . . .
O6 Eu1 O4 N2 -134.6(2) . . . .
O6 Eu1 O4 N2 103.0(3) 2 . . .
O4 Eu1 O4 N2 0.0 2 . . .
C11 C10 O6 Eu1 -153.6(11) . . . .
O1 Eu1 O6 C10 26.8(11) . . . .
O1 Eu1 O6 C10 -138.6(12) 2 . . .
O2 Eu1 O6 C10 -80.0(12) 5 . . .
O2 Eu1 O6 C10 111.4(12) 6_556 . . .
O6 Eu1 O6 C10 -50.5(11) 2 . . .
O4 Eu1 O6 C10 159.7(11) . . . .
O4 Eu1 O6 C10 86.1(12) 2 . . .
